data_7153632
loop_
_publ_author_name
'Nagaradja, Elisabeth'
'Chevallier, Floris'
'Roisnel, Thierry'
'Dorcet, Vincent'
'Halauko, Yury S.'
'Ivashkevich, Oleg A.'
'Matulis, Vadim E.'
'Mongin, Florence'

_publ_section_title
;
 Deproto-metallation using a mixed lithium-zinc base and computed CH
 acidity of 1-aryl 1H-benzotriazoles and 1-aryl 1H-indazoles.
;
_journal_issue 9
_journal_name_full 'Organic &amp; biomolecular chemistry'
_journal_page_first 1475
_journal_page_last 1487
_journal_paper_doi 10.1039/c3ob42380h
_journal_volume 12
_journal_year 2014
_chemical_compound_source 'synthesis as described'
_chemical_formula_moiety 'C13 H6 F3 I2 N3'
_chemical_formula_sum 'C13 H6 F3 I2 N3'
_chemical_formula_weight 515.01
_chemical_name_systematic
;
 ?
;
_space_group_IT_number 14
_symmetry_cell_setting monoclinic
_symmetry_Int_Tables_number 14
_symmetry_space_group_name_Hall '-P 2yab'
_symmetry_space_group_name_H-M 'P 1 21/a 1'
_atom_sites_solution_hydrogens geom
_atom_sites_solution_primary direct
_atom_sites_solution_secondary difmap
_audit_conform_dict_location ftp://ftp.iucr.org/pub/cif_core.dic
_audit_conform_dict_name cif_core.dic
_audit_conform_dict_version 2.3
_audit_creation_date 2012-07-12T18:20:34-00:00
_audit_creation_method 'WinGX routine CIF_UPDATE'
_cell_angle_alpha 90
_cell_angle_beta 95.208(8)
_cell_angle_gamma 90
_cell_formula_units_Z 4
_cell_length_a 13.300(3)
_cell_length_b 5.2093(11)
_cell_length_c 21.672(6)
_cell_measurement_reflns_used 4443
_cell_measurement_temperature 250(2)
_cell_measurement_theta_max 27.36
_cell_measurement_theta_min 2.83
_cell_measurement_wavelength 0.71073
_cell_volume 1495.3(6)
_computing_cell_refinement 'Bruker APEX2 (Bruker, 2006)'
_computing_data_collection 'Bruker APEX2 (Bruker, 2006)'
_computing_data_reduction 'Bruker APEX2 (Bruker, 2006)'
_computing_molecular_graphics 'Ortep-3 for Windows (Farrugia, 1997)'
_computing_publication_material
;
           WinGX publication routines (Farrugia, 1999),
           CRYSCAL (T. Roisnel, local program)
;
_computing_structure_refinement 'SHELXL-97 (Sheldrick, 1997)'
_computing_structure_solution 'SIR97 (Altomare et al., 1999)'
_diffrn_ambient_temperature 250(2)
_diffrn_detector 'CCD plate'
_diffrn_measured_fraction_theta_full 0.999
_diffrn_measured_fraction_theta_max 0.999
_diffrn_measurement_device_type 'APEXII, Bruker-AXS'
_diffrn_measurement_method 'CCD rotation images, thin slices'
_diffrn_radiation_monochromator graphite
_diffrn_radiation_probe x-ray
_diffrn_radiation_type MoK\a
_diffrn_radiation_wavelength 0.71073
_diffrn_reflns_av_R_equivalents 0.0427
_diffrn_reflns_av_unetI/netI 0.04
_diffrn_reflns_limit_h_max 17
_diffrn_reflns_limit_h_min -16
_diffrn_reflns_limit_k_max 6
_diffrn_reflns_limit_k_min -5
_diffrn_reflns_limit_l_max 28
_diffrn_reflns_limit_l_min -28
_diffrn_reflns_number 12388
_diffrn_reflns_theta_full 27.47
_diffrn_reflns_theta_max 27.47
_diffrn_reflns_theta_min 3.08
_exptl_absorpt_coefficient_mu 4.234
_exptl_absorpt_correction_T_max 0.683
_exptl_absorpt_correction_T_min 0.431
_exptl_absorpt_correction_type multi-scan
_exptl_absorpt_process_details
;
  [Sheldrick, G.M. (2002). SADABS Bruker AXS Inc., Madison, Wisconsin, USA]
;
_exptl_crystal_colour yellow
_exptl_crystal_density_diffrn 2.288
_exptl_crystal_density_method 'not measured'
_exptl_crystal_description plate
_exptl_crystal_F_000 952
_exptl_crystal_size_max 0.6
_exptl_crystal_size_mid 0.35
_exptl_crystal_size_min 0.09
_refine_diff_density_max 0.58
_refine_diff_density_min -1.012
_refine_diff_density_rms 0.11
_refine_ls_extinction_method none
_refine_ls_goodness_of_fit_ref 1.032
_refine_ls_hydrogen_treatment constr
_refine_ls_matrix_type full
_refine_ls_number_parameters 209
_refine_ls_number_reflns 3424
_refine_ls_number_restraints 1
_refine_ls_restrained_S_all 1.032
_refine_ls_R_factor_all 0.0436
_refine_ls_R_factor_gt 0.0327
_refine_ls_shift/su_max 0.034
_refine_ls_shift/su_mean 0.002
_refine_ls_structure_factor_coef Fsqd
_refine_ls_weighting_details 'calc w=1/[\s^2^(Fo^2^)+(0.0258P)^2^+2.0859P] where P=(Fo^2^+2Fc^2^)/3'
_refine_ls_weighting_scheme calc
_refine_ls_wR_factor_gt 0.0706
_refine_ls_wR_factor_ref 0.0756
_reflns_number_gt 2806
_reflns_number_total 3424
_reflns_threshold_expression >2sigma(I)
_cod_data_source_file c3ob42380h.txt
_cod_data_source_block 4d
_cod_original_sg_symbol_H-M 'P 21/a'
_cod_database_code 7153632

loop_
_symmetry_equiv_pos_as_xyz
'x, y, z'
'-x+1/2, y+1/2, -z'
'-x, -y, -z'
'x-1/2, -y-1/2, z'

loop_
_atom_site_label
_atom_site_type_symbol
_atom_site_fract_x
_atom_site_fract_y
_atom_site_fract_z
_atom_site_U_iso_or_equiv
_atom_site_adp_type
_atom_site_occupancy
_atom_site_symmetry_multiplicity
_atom_site_calc_flag
_atom_site_refinement_flags
_atom_site_disorder_assembly
_atom_site_disorder_group
I1 I -0.21690(3) -0.22305(7) 0.931269(17) 0.05558(12) Uani 1 1 d . . .
I2 I 0.175433(19) -0.01730(5) 0.745578(13) 0.03604(10) Uani 1 1 d . . .
C1 C -0.1111(3) 0.0597(8) 0.83257(19) 0.0321(9) Uani 1 1 d . . .
C2 C -0.1169(3) 0.0354(8) 0.8963(2) 0.0379(10) Uani 1 1 d . . .
C3 C -0.0543(4) 0.1855(9) 0.9342(2) 0.0472(12) Uani 1 1 d . . .
H3 H -0.0573 0.1764 0.9778 0.057 Uiso 1 1 calc R . .
C4 C 0.0152(4) 0.3551(10) 0.9097(2) 0.0513(12) Uani 1 1 d . . .
H4 H 0.059 0.4532 0.9376 0.062 Uiso 1 1 calc R . .
C5 C 0.0217(4) 0.3828(9) 0.8480(2) 0.0452(11) Uani 1 1 d . . .
H5 H 0.0672 0.5006 0.832 0.054 Uiso 1 1 calc R . .
C6 C -0.0425(3) 0.2282(8) 0.80951(19) 0.0323(9) Uani 1 1 d . . .
C7 C -0.0065(3) 0.3193(8) 0.69946(19) 0.0312(9) Uani 1 1 d . . .
C8 C 0.0938(3) 0.2596(7) 0.69188(19) 0.0295(8) Uani 1 1 d . . .
C9 C 0.1411(3) 0.3809(8) 0.6456(2) 0.0353(9) Uani 1 1 d . . .
H9 H 0.2096 0.3436 0.6402 0.042 Uiso 1 1 calc R . .
C10 C 0.0881(3) 0.5577(9) 0.60703(19) 0.0372(10) Uani 1 1 d . . .
C11 C -0.0111(3) 0.6142(9) 0.6149(2) 0.0407(10) Uani 1 1 d . . .
H11 H -0.0467 0.7355 0.5885 0.049 Uiso 1 1 calc R . .
C12 C -0.0586(3) 0.4953(8) 0.6610(2) 0.0382(10) Uani 1 1 d . . .
H12 H -0.127 0.5342 0.6664 0.046 Uiso 1 1 calc R . .
C13 C 0.1420(4) 0.6834(10) 0.5574(2) 0.0497(12) Uani 1 1 d . . .
N1 N -0.1635(3) -0.0653(7) 0.78366(17) 0.0369(8) Uani 1 1 d . . .
N2 N -0.1305(2) 0.0193(6) 0.73244(17) 0.0346(8) Uani 1 1 d . . .
N3 N -0.0572(2) 0.1980(6) 0.74681(16) 0.0308(7) Uani 1 1 d . . .
F14A F 0.2198(15) 0.844(3) 0.5846(7) 0.0553(10) Uani 0.319(4) 1 d P A 1
F15A F 0.0833(10) 0.834(4) 0.5195(7) 0.0553(10) Uani 0.319(4) 1 d P A 1
F16A F 0.1838(15) 0.531(3) 0.5210(7) 0.0553(10) Uani 0.319(4) 1 d P A 1
F14B F 0.120(2) 0.605(6) 0.5013(9) 0.0553(10) Uani 0.203(10) 1 d P A 2
F15B F 0.2451(15) 0.658(6) 0.5645(10) 0.0553(10) Uani 0.203(10) 1 d P A 2
F16B F 0.128(3) 0.934(4) 0.5527(11) 0.0553(10) Uani 0.203(10) 1 d P A 2
F14C F 0.231(2) 0.545(4) 0.5437(12) 0.0553(10) Uani 0.181(8) 1 d P A 3
F15C F 0.0781(17) 0.718(6) 0.5044(9) 0.0553(10) Uani 0.181(8) 1 d P A 3
F16C F 0.179(2) 0.910(5) 0.5720(11) 0.0553(10) Uani 0.181(8) 1 d P A 3
F14D F 0.0907(15) 0.908(3) 0.5382(8) 0.0553(10) Uani 0.297(13) 1 d P A 4
F15D F 0.2302(13) 0.762(4) 0.5764(8) 0.0553(10) Uani 0.297(13) 1 d P A 4
F16D F 0.1467(13) 0.514(4) 0.5107(7) 0.0553(10) Uani 0.297(13) 1 d P A 4

loop_
_atom_site_aniso_label
_atom_site_aniso_U_11
_atom_site_aniso_U_22
_atom_site_aniso_U_33
_atom_site_aniso_U_23
_atom_site_aniso_U_13
_atom_site_aniso_U_12
I1 0.0559(2) 0.0524(2) 0.0621(2) 0.01470(16) 0.02532(17) 0.00645(16)
I2 0.03085(15) 0.03290(17) 0.04417(17) 0.00435(12) 0.00238(11) 0.00264(12)
C1 0.033(2) 0.027(2) 0.036(2) 0.0008(17) 0.0049(17) 0.0036(18)
C2 0.041(2) 0.032(2) 0.042(3) 0.0020(19) 0.0090(19) 0.0077(19)
C3 0.056(3) 0.053(3) 0.032(2) -0.002(2) 0.004(2) 0.006(3)
C4 0.054(3) 0.057(3) 0.041(3) -0.019(2) -0.005(2) -0.008(3)
C5 0.044(3) 0.046(3) 0.045(3) -0.010(2) 0.002(2) -0.008(2)
C6 0.0278(19) 0.033(2) 0.036(2) -0.0024(18) 0.0020(16) 0.0013(17)
C7 0.031(2) 0.032(2) 0.031(2) -0.0033(17) 0.0006(16) -0.0048(18)
C8 0.0265(19) 0.029(2) 0.032(2) -0.0031(17) 0.0003(15) 0.0007(17)
C9 0.027(2) 0.038(2) 0.041(2) -0.0042(19) 0.0067(17) 0.0010(19)
C10 0.043(2) 0.040(2) 0.029(2) -0.0037(18) 0.0016(18) -0.004(2)
C11 0.044(2) 0.045(3) 0.032(2) 0.006(2) -0.0036(19) 0.007(2)
C12 0.027(2) 0.047(3) 0.040(2) -0.003(2) 0.0039(17) 0.0047(19)
C13 0.052(3) 0.054(3) 0.043(3) 0.002(2) 0.006(2) 0.007(3)
N1 0.0358(19) 0.0326(19) 0.042(2) -0.0030(16) 0.0029(16) -0.0038(16)
N2 0.0288(17) 0.034(2) 0.041(2) -0.0051(16) 0.0017(15) -0.0037(15)
N3 0.0260(16) 0.0309(18) 0.0357(19) -0.0053(15) 0.0032(14) -0.0035(15)
F14A 0.068(3) 0.058(3) 0.041(3) -0.004(2) 0.013(2) -0.011(3)
F15A 0.068(3) 0.058(3) 0.041(3) -0.004(2) 0.013(2) -0.011(3)
F16A 0.068(3) 0.058(3) 0.041(3) -0.004(2) 0.013(2) -0.011(3)
F14B 0.068(3) 0.058(3) 0.041(3) -0.004(2) 0.013(2) -0.011(3)
F15B 0.068(3) 0.058(3) 0.041(3) -0.004(2) 0.013(2) -0.011(3)
F16B 0.068(3) 0.058(3) 0.041(3) -0.004(2) 0.013(2) -0.011(3)
F14C 0.068(3) 0.058(3) 0.041(3) -0.004(2) 0.013(2) -0.011(3)
F15C 0.068(3) 0.058(3) 0.041(3) -0.004(2) 0.013(2) -0.011(3)
F16C 0.068(3) 0.058(3) 0.041(3) -0.004(2) 0.013(2) -0.011(3)
F14D 0.068(3) 0.058(3) 0.041(3) -0.004(2) 0.013(2) -0.011(3)
F15D 0.068(3) 0.058(3) 0.041(3) -0.004(2) 0.013(2) -0.011(3)
F16D 0.068(3) 0.058(3) 0.041(3) -0.004(2) 0.013(2) -0.011(3)

loop_
_atom_type_symbol
_atom_type_description
_atom_type_scat_dispersion_real
_atom_type_scat_dispersion_imag
_atom_type_scat_source
C C 0.0033 0.0016 'International Tables Vol C Tables 4.2.6.8 and 6.1.1.4'
H H 0 0 'International Tables Vol C Tables 4.2.6.8 and 6.1.1.4'
N N 0.0061 0.0033 'International Tables Vol C Tables 4.2.6.8 and 6.1.1.4'
F F 0.0171 0.0103 'International Tables Vol C Tables 4.2.6.8 and 6.1.1.4'
I I -0.4742 1.8119 'International Tables Vol C Tables 4.2.6.8 and 6.1.1.4'

loop_
_geom_angle_atom_site_label_1
_geom_angle_atom_site_label_2
_geom_angle_atom_site_label_3
_geom_angle
N1 C1 C6 108.9(4)
N1 C1 C2 130.4(4)
C6 C1 C2 120.6(4)
C3 C2 C1 117.3(4)
C3 C2 I1 121.8(3)
C1 C2 I1 120.9(3)
C2 C3 C4 121.0(4)
C2 C3 H3 119.5
C4 C3 H3 119.5
C5 C4 C3 122.6(4)
C5 C4 H4 118.7
C3 C4 H4 118.7
C4 C5 C6 116.1(4)
C4 C5 H5 122
C6 C5 H5 122
N3 C6 C1 104.2(3)
N3 C6 C5 133.4(4)
C1 C6 C5 122.3(4)
C12 C7 C8 120.6(4)
C12 C7 N3 119.0(4)
C8 C7 N3 120.4(4)
C9 C8 C7 119.1(4)
C9 C8 I2 118.1(3)
C7 C8 I2 122.8(3)
C8 C9 C10 120.0(4)
C8 C9 H9 120
C10 C9 H9 120
C11 C10 C9 120.4(4)
C11 C10 C13 121.5(4)
C9 C10 C13 118.2(4)
C10 C11 C12 120.1(4)
C10 C11 H11 120
C12 C11 H11 120
C11 C12 C7 119.9(4)
C11 C12 H12 120.1
C7 C12 H12 120.1
F15D C13 F16A 87.7(11)
F15D C13 F14B 122.0(11)
F16A C13 F14B 45.4(17)
F15D C13 F16C 46.8(13)
F16A C13 F16C 122.2(11)
F14B C13 F16C 124.2(14)
F15D C13 F16B 80.1(13)
F16A C13 F16B 129.1(11)
F14B C13 F16B 102.8(13)
F15D C13 F15A 118.6(11)
F16A C13 F15A 104.3(9)
F14B C13 F15A 62.4(17)
F16C C13 F15A 78.7(13)
F16B C13 F15A 45.6(15)
F15D C13 F16D 110.4(10)
F16C C13 F16D 136.8(12)
F16B C13 F16D 127.1(11)
F15A C13 F16D 89.2(11)
F16A C13 F15B 61.5(15)
F14B C13 F15B 102.3(13)
F16C C13 F15B 73.1(15)
F16B C13 F15B 103.8(13)
F15A C13 F15B 130.3(10)
F16D C13 F15B 84.6(13)
F15D C13 F15C 135.0(12)
F16A C13 F15C 80.6(13)
F16C C13 F15C 106.0(14)
F16B C13 F15C 74.6(15)
F16D C13 F15C 61.7(13)
F15B C13 F15C 129.8(12)
F15D C13 F14D 103.7(9)
F16A C13 F14D 124.2(9)
F14B C13 F14D 85.5(14)
F16C C13 F14D 58.7(14)
F16D C13 F14D 112.2(9)
F15B C13 F14D 124.7(11)
F15C C13 F14D 52.8(12)
F16A C13 F14A 106.3(9)
F14B C13 F14A 132.4(11)
F16B C13 F14A 62.9(16)
F15A C13 F14A 105.9(8)
F16D C13 F14A 128.0(9)
F15B C13 F14A 47.6(16)
F15C C13 F14A 130.0(10)
F14D C13 F14A 87.1(10)
F15D C13 F14C 58.6(12)
F14B C13 F14C 76.6(16)
F16C C13 F14C 101.7(14)
F16B C13 F14C 126.4(14)
F15A C13 F14C 127.8(10)
F16D C13 F14C 54.7(12)
F15C C13 F14C 110.5(13)
F14D C13 F14C 138.2(10)
F14A C13 F14C 78.3(12)
N2 N1 C1 107.9(3)
N1 N2 N3 109.0(3)
N2 N3 C6 109.9(3)
N2 N3 C7 120.9(3)
C6 N3 C7 129.2(3)

loop_
_geom_bond_atom_site_label_1
_geom_bond_atom_site_label_2
_geom_bond_distance
I1 C2 2.083(4)
I2 C8 2.094(4)
C1 N1 1.378(5)
C1 C6 1.391(6)
C1 C2 1.396(6)
C2 C3 1.363(7)
C3 C4 1.416(7)
C3 H3 0.95
C4 C5 1.354(7)
C4 H4 0.95
C5 C6 1.394(6)
C5 H5 0.95
C6 N3 1.364(5)
C7 C12 1.381(6)
C7 C8 1.395(5)
C7 N3 1.425(5)
C8 C9 1.384(6)
C9 C10 1.391(6)
C9 H9 0.95
C10 C11 1.377(6)
C10 C13 1.496(7)
C11 C12 1.377(6)
C11 H11 0.95
C12 H12 0.95
C13 F15D 1.275(18)
C13 F16A 1.282(14)
C13 F14B 1.293(19)
C13 F16C 1.31(2)
C13 F16B 1.32(2)
C13 F15A 1.336(14)
C13 F16D 1.350(17)
C13 F15B 1.37(2)
C13 F15C 1.38(2)
C13 F14D 1.397(18)
C13 F14A 1.416(17)
C13 F14C 1.44(2)
N1 N2 1.307(5)
N2 N3 1.363(4)

loop_
_geom_torsion_atom_site_label_1
_geom_torsion_atom_site_label_2
_geom_torsion_atom_site_label_3
_geom_torsion_atom_site_label_4
_geom_torsion
N1 C1 C2 C3 179.6(4)
C6 C1 C2 C3 1.1(6)
N1 C1 C2 I1 0.0(6)
C6 C1 C2 I1 -178.4(3)
C1 C2 C3 C4 -1.3(7)
I1 C2 C3 C4 178.2(4)
C2 C3 C4 C5 1.8(8)
C3 C4 C5 C6 -1.8(7)
N1 C1 C6 N3 0.4(4)
C2 C1 C6 N3 179.1(4)
N1 C1 C6 C5 179.9(4)
C2 C1 C6 C5 -1.3(6)
C4 C5 C6 N3 -179.0(5)
C4 C5 C6 C1 1.6(7)
C12 C7 C8 C9 0.6(6)
N3 C7 C8 C9 -179.8(4)
C12 C7 C8 I2 -177.1(3)
N3 C7 C8 I2 2.5(5)
C7 C8 C9 C10 -0.7(6)
I2 C8 C9 C10 177.1(3)
C8 C9 C10 C11 0.5(7)
C8 C9 C10 C13 -179.7(4)
C9 C10 C11 C12 -0.2(7)
C13 C10 C11 C12 -180.0(4)
C10 C11 C12 C7 0.1(7)
C8 C7 C12 C11 -0.3(6)
N3 C7 C12 C11 -179.9(4)
C6 C1 N1 N2 -0.3(4)
C2 C1 N1 N2 -178.9(4)
C1 N1 N2 N3 0.0(4)
N1 N2 N3 C6 0.2(4)
N1 N2 N3 C7 178.9(3)
C1 C6 N3 N2 -0.4(4)
C5 C6 N3 N2 -179.9(4)
C1 C6 N3 C7 -178.9(4)
C5 C6 N3 C7 1.6(7)
C12 C7 N3 N2 71.2(5)
C8 C7 N3 N2 -108.4(4)
C12 C7 N3 C6 -110.4(5)
C8 C7 N3 C6 70.0(6)
